data_9000727
loop_
_publ_author_name
'Takeuchi, Y.'
'Mazzi, F.'
'Haga, N.'
'Galli, E.'

_publ_section_title
;
 The crystal structure of wairakite
;
_journal_name_full 'American Mineralogist'
_journal_page_first 993
_journal_page_last 1001
_journal_volume 64
_journal_year 1979
_chemical_formula_sum 'Al1.9 Ca0.899 H4 Na0.139 O14 Si4.1'
_chemical_name_mineral Wairakite
_space_group_IT_number 15
_symmetry_space_group_name_Hall '-I 2ya'
_symmetry_space_group_name_H-M 'I 1 2/a 1'
_cell_angle_alpha 90
_cell_angle_beta 90.5
_cell_angle_gamma 90
_cell_formula_units_Z 8
_cell_length_a 13.692
_cell_length_b 13.643
_cell_length_c 13.560
_cell_volume 2532.911
_database_code_amcsd 0000740
_exptl_crystal_density_diffrn 2.274
_cod_original_formula_sum 'Na.139 Ca.899 (Si4.1 Al1.9) O14 H4'
_cod_database_code 9000727

loop_
_space_group_symop_operation_xyz
x,y,z
1/2+x,1/2+y,1/2+z
1/2-x,y,-z
-x,1/2+y,1/2-z
1/2+x,-y,z
+x,1/2-y,1/2+z
-x,-y,-z
1/2-x,1/2-y,1/2-z

loop_
_atom_site_label
_atom_site_fract_x
_atom_site_fract_y
_atom_site_fract_z
_atom_site_occupancy
_atom_site_U_iso_or_equiv
_atom_site_type_symbol
_atom_site_attached_hydrogens
Na11 0.13180 0.99970 0.25610 0.04200 0.04686 Na 0
Na12a 0.25000 0.12030 0.00000 0.03400 0.02786 Na 0
Na12b 0.75000 0.37630 0.00000 0.04100 0.04939 Na 0
Ca2 0.01150 0.24740 0.11600 0.89900 0.02267 Ca 0
Na2 0.01150 0.24740 0.11600 0.05900 0.02267 Na 0
Si11a 0.11220 0.15800 0.41750 0.93000 0.00608 Si 0
Al11a 0.11220 0.15800 0.41750 0.07000 0.00608 Al 0
Si11b 0.87140 0.33810 0.40560 0.95000 0.00684 Si 0
Al11b 0.87140 0.33810 0.40560 0.05000 0.00684 Al 0
Si12a 0.42210 0.13100 0.15990 0.95000 0.00659 Si 0
Al12a 0.42210 0.13100 0.15990 0.05000 0.00659 Al 0
Si12b 0.59710 0.37280 0.16820 0.95000 0.00773 Si 0
Al12b 0.59710 0.37280 0.16820 0.05000 0.00773 Al 0
Si2a 0.17530 0.41120 0.13700 0.16000 0.00684 Si 0
Al2a 0.17530 0.41120 0.13700 0.84000 0.00684 Al 0
Si2b 0.84740 0.08560 0.11760 0.16000 0.00671 Si 0
Al2b 0.84740 0.08560 0.11760 0.84000 0.00671 Al 0
O11a 0.10990 0.34840 0.22740 1.00000 0.01583 O 0
O11b 0.90950 0.14640 0.21390 1.00000 0.01520 O 0
O12a 0.38340 0.13760 0.46600 1.00000 0.01469 O 0
O12b 0.59830 0.35010 0.47910 1.00000 0.01292 O 0
O21a 0.20290 0.11650 0.35750 1.00000 0.01950 O 0
O21b 0.77630 0.39990 0.37960 1.00000 0.01836 O 0
O22a 0.12820 0.46260 0.38630 1.00000 0.01786 O 0
O22b 0.83550 0.03570 0.35480 1.00000 0.01697 O 0
O31a 0.39760 0.22430 0.08910 1.00000 0.01938 O 0
O31b 0.64440 0.27800 0.11440 1.00000 0.01963 O 0
O32a 0.48680 0.38960 0.12800 1.00000 0.02090 O 0
O32b 0.54050 0.12180 0.16390 1.00000 0.01849 O 0
Wat1 0.13440 0.12640 0.13480 1.00000 0.06383 O 2
Watb 0.88580 0.37030 0.11690 1.00000 0.05218 O 2

loop_
_cod_changelog_entry_id
_cod_changelog_entry_author
_cod_changelog_entry_date
_cod_changelog_entry_text
1
;cod-tools version 3.8.0
Id: cif_guess_AMCSD_atom_types 9581 2023-05-17 12:35:41Z saulius
;
2023-05-23T09:16:02+03:00
;Derived atom types and hydrogen counts
from atom names that follow the AMCSD naming convention
(Wat == water, O-H == hydroxyl).
;

loop_
_cod_related_entry_id
_cod_related_entry_database
_cod_related_entry_code
1 AMCSD 0000740
